data_7221379
loop_
_publ_author_name
'Spangenberg, M.'
'Bronger, W.'

_publ_section_title
;
 K2 Pt S15, Synthese und Kristallstruktur
;
_journal_name_full
;
Zeitschrift fuer Naturforschung, Teil B. Anorganische Chemie, Organische 
Chemie (33,1978-41,1986)
;
_journal_page_first 482
_journal_page_last 484
_journal_volume 33
_journal_year 1978
_chemical_formula_sum 'K2 Pt S15'
_space_group_IT_number 9
_symmetry_space_group_name_Hall 'C -2yc'
_symmetry_space_group_name_H-M 'C 1 c 1'
_cell_angle_alpha 90
_cell_angle_beta 92.61
_cell_angle_gamma 90
_cell_formula_units_Z 4
_cell_length_a 15.73
_cell_length_b 9.829
_cell_length_c 12.832
_cell_volume 1981.900
_citation_journal_id_ASTM ZNBAD2
_cod_data_source_file Spangenberg_ZNBAD2_1978_691.cif
_cod_data_source_block K2Pt1S15
_cod_original_cell_volume 1981.9
_cod_original_formula_sum 'K2 Pt1 S15'
_cod_database_code 7221379

loop_
_symmetry_equiv_pos_as_xyz
x,y,z
x,-y,z+1/2
x+1/2,y+1/2,z
x+1/2,-y+1/2,z+1/2

loop_
_atom_site_label
_atom_site_type_symbol
_atom_site_fract_x
_atom_site_fract_y
_atom_site_fract_z
_atom_site_occupancy
_atom_site_U_iso_or_equiv
S15 S 0.1296 0.287 0.667 1 0.0
S1 S 0.0514 0.118 0.585 1 0.0
S4 S -0.2217 0.199 0.796 1 0.0
S9 S 0.0252 0.568 0.72 1 0.0
S14 S 0.1507 0.162 0.542 1 0.0
S11 S 0.0701 -0.009 0.794 1 0.0
K2 K 0.264 0.075 0.854 1 0.0
S13 S 0.2039 -0.018 0.607 1 0.0
K1 K 0.377 0.308 0.586 1 0.0
S10 S -0.0657 0.418 0.722 1 0.0
S5 S -0.1108 0.114 0.843 1 0.0
S3 S -0.2496 0.111 0.656 1 0.0
S7 S 0.1414 0.44 0.906 1 0.0
S12 S 0.097 -0.112 0.662 1 0.0
S2 S -0.1693 0.202 0.56 1 0.0
S6 S 0.062 0.276 0.917 1 0.0
S8 S 0.0609 0.605 0.874 1 0.0
Pt1 Pt 0 0.2053 0.75 1 0.0
